data_4336878
loop_
_publ_author_name
'Todd J. J. Whitehorne'
'Frank Schaper'

_publ_section_title
;
 Square-Planar Cu(II) Diketiminate Complexes in Lactide Polymerization
;
_journal_name_full 'Inorganic Chemistry'
_journal_page_first 13612
_journal_page_last 13622
_journal_paper_doi 10.1021/ic402133c
_journal_volume 52
_journal_year 2013
_chemical_formula_moiety 'C44 H54 Cl2 Cu2 N4 O2'
_chemical_formula_sum 'C44 H54 Cl2 Cu2 N4 O2'
_chemical_formula_weight 868.89
_space_group_IT_number 14
_symmetry_cell_setting monoclinic
_symmetry_space_group_name_Hall '-P 2yn'
_symmetry_space_group_name_H-M 'P 1 21/n 1'
_atom_sites_solution_hydrogens geom
_atom_sites_solution_primary direct
_atom_sites_solution_secondary difmap
_audit_creation_method SHELXL-97
_cell_angle_alpha 90
_cell_angle_beta 91.846(5)
_cell_angle_gamma 90
_cell_formula_units_Z 2
_cell_length_a 13.6092(14)
_cell_length_b 10.2310(10)
_cell_length_c 14.8126(16)
_cell_measurement_reflns_used 9886
_cell_measurement_temperature 150
_cell_measurement_theta_max 69.40
_cell_measurement_theta_min 4.34
_cell_volume 2061.4(4)
_computing_cell_refinement 'Bruker SAINT'
_computing_data_collection 'Bruker APEX2'
_computing_data_reduction 'Bruker SAINT'
_computing_molecular_graphics 'Bruker SHELXTL'
_computing_publication_material 'Bruker SHELXTL'
_computing_structure_refinement 'SHELXL-97 (Sheldrick, 2008)'
_computing_structure_solution 'SHELXS-97 (Sheldrick, 2008)'
_diffrn_ambient_temperature 150
_diffrn_detector_area_resol_mean 8.33
_diffrn_measured_fraction_theta_full 0.993
_diffrn_measured_fraction_theta_max 0.993
_diffrn_measurement_device_type 'Bruker Proteum X8 / Microstar system'
_diffrn_measurement_method '\w scan'
_diffrn_radiation_monochromator 'Helios multi-layers optics'
_diffrn_radiation_source 'Rotating Anode'
_diffrn_radiation_type CuK\a
_diffrn_radiation_wavelength 1.54178
_diffrn_reflns_av_R_equivalents 0.0590
_diffrn_reflns_av_sigmaI/netI 0.0228
_diffrn_reflns_limit_h_max 16
_diffrn_reflns_limit_h_min -16
_diffrn_reflns_limit_k_max 12
_diffrn_reflns_limit_k_min -9
_diffrn_reflns_limit_l_max 17
_diffrn_reflns_limit_l_min -18
_diffrn_reflns_number 39607
_diffrn_reflns_theta_full 70.17
_diffrn_reflns_theta_max 70.17
_diffrn_reflns_theta_min 4.34
_exptl_absorpt_coefficient_mu 2.786
_exptl_absorpt_correction_T_max 0.817265
_exptl_absorpt_correction_T_min 0.518563
_exptl_absorpt_correction_type multi-scan
_exptl_absorpt_process_details 'Sadabs (Sheldrick, 1996)'
_exptl_crystal_colour purple
_exptl_crystal_density_diffrn 1.400
_exptl_crystal_description block
_exptl_crystal_F_000 908
_exptl_crystal_size_max 0.10
_exptl_crystal_size_mid 0.05
_exptl_crystal_size_min 0.05
_refine_diff_density_max 0.349
_refine_diff_density_min -0.818
_refine_diff_density_rms 0.076
_refine_ls_extinction_method none
_refine_ls_goodness_of_fit_ref 1.045
_refine_ls_hydrogen_treatment constr
_refine_ls_matrix_type full
_refine_ls_number_parameters 248
_refine_ls_number_reflns 3895
_refine_ls_number_restraints 0
_refine_ls_restrained_S_all 1.045
_refine_ls_R_factor_all 0.0557
_refine_ls_R_factor_gt 0.0475
_refine_ls_shift/su_max 0.000
_refine_ls_shift/su_mean 0.000
_refine_ls_structure_factor_coef Fsqd
_refine_ls_weighting_details 'calc w=1/[\s^2^(Fo^2^)+(0.0936P)^2^+1.0890P] where P=(Fo^2^+2Fc^2^)/3'
_refine_ls_weighting_scheme calc
_refine_ls_wR_factor_gt 0.1363
_refine_ls_wR_factor_ref 0.1446
_reflns_number_gt 3269
_reflns_number_total 3895
_reflns_threshold_expression >2sigma(I)
_cod_data_source_file ic402133c_si_002_1.cif
_cod_data_source_block todd26
_cod_database_code 4336878

loop_
_symmetry_equiv_pos_as_xyz
'x, y, z'
'-x+1/2, y+1/2, -z+1/2'
'-x, -y, -z'
'x-1/2, -y-1/2, z-1/2'

loop_
_atom_site_label
_atom_site_type_symbol
_atom_site_fract_x
_atom_site_fract_y
_atom_site_fract_z
_atom_site_U_iso_or_equiv
_atom_site_adp_type
_atom_site_occupancy
_atom_site_symmetry_multiplicity
_atom_site_calc_flag
_atom_site_refinement_flags
Cu1 Cu 0.45880(3) 0.13261(3) 0.48009(3) 0.03921(17) Uani 1 1 d .
Cl2 Cl 0.24400(7) 0.51704(8) 0.43095(7) 0.0686(3) Uani 1 1 d .
O1 O 0.57817(14) 0.05366(17) 0.53154(13) 0.0417(4) Uani 1 1 d .
N1 N 0.38999(18) 0.1976(2) 0.37446(16) 0.0452(5) Uani 1 1 d .
N2 N 0.45210(17) 0.2955(2) 0.54557(16) 0.0427(5) Uani 1 1 d .
C1 C 0.2778(3) 0.3390(4) 0.2852(3) 0.0652(9) Uani 1 1 d .
H1A H 0.2950 0.2803 0.2376 0.098 Uiso 1 1 calc R
H1B H 0.2930 0.4270 0.2681 0.098 Uiso 1 1 calc R
H1C H 0.2087 0.3319 0.2955 0.098 Uiso 1 1 calc R
C2 C 0.3354(2) 0.3039(3) 0.3706(2) 0.0472(7) Uani 1 1 d .
C3 C 0.3299(2) 0.3885(3) 0.4450(2) 0.0488(7) Uani 1 1 d .
C4 C 0.3885(2) 0.3906(3) 0.5247(2) 0.0453(7) Uani 1 1 d .
C5 C 0.3792(3) 0.5057(3) 0.5876(2) 0.0584(8) Uani 1 1 d .
H5A H 0.4090 0.4846 0.6454 0.088 Uiso 1 1 calc R
H5B H 0.3110 0.5257 0.5946 0.088 Uiso 1 1 calc R
H5C H 0.4118 0.5800 0.5627 0.088 Uiso 1 1 calc R
C6 C 0.5211(2) 0.3142(3) 0.6223(2) 0.0484(7) Uani 1 1 d .
H6A H 0.5474 0.4021 0.6189 0.058 Uiso 1 1 calc R
H6B H 0.5755 0.2542 0.6155 0.058 Uiso 1 1 calc R
C7 C 0.4817(2) 0.2954(3) 0.7150(2) 0.0493(7) Uani 1 1 d .
C8 C 0.3918(3) 0.2389(3) 0.7295(2) 0.0621(9) Uani 1 1 d .
H8 H 0.3507 0.2154 0.6808 0.075 Uiso 1 1 calc R
C9 C 0.3625(4) 0.2172(4) 0.8175(3) 0.0796(13) Uani 1 1 d .
H9 H 0.3022 0.1776 0.8271 0.096 Uiso 1 1 calc R
C10 C 0.4213(4) 0.2532(4) 0.8898(3) 0.0823(14) Uani 1 1 d .
H10 H 0.4016 0.2366 0.9482 0.099 Uiso 1 1 calc R
C11 C 0.5088(4) 0.3134(5) 0.8760(3) 0.0816(12) Uani 1 1 d .
H11 H 0.5483 0.3403 0.9249 0.098 Uiso 1 1 calc R
C12 C 0.5385(3) 0.3342(4) 0.7887(3) 0.0651(9) Uani 1 1 d .
H12 H 0.5983 0.3753 0.7797 0.078 Uiso 1 1 calc R
C13 C 0.3992(3) 0.1155(3) 0.2944(2) 0.0506(7) Uani 1 1 d .
H13A H 0.3354 0.1101 0.2635 0.061 Uiso 1 1 calc R
H13B H 0.4172 0.0279 0.3138 0.061 Uiso 1 1 calc R
C14 C 0.4735(2) 0.1621(3) 0.2277(2) 0.0466(6) Uani 1 1 d .
C15 C 0.5144(3) 0.2855(3) 0.2300(2) 0.0618(9) Uani 1 1 d .
H15 H 0.4949 0.3449 0.2735 0.074 Uiso 1 1 calc R
C16 C 0.5836(3) 0.3220(4) 0.1690(3) 0.0719(10) Uani 1 1 d .
H16 H 0.6101 0.4058 0.1713 0.086 Uiso 1 1 calc R
C17 C 0.6135(3) 0.2347(4) 0.1046(3) 0.0696(10) Uani 1 1 d .
H17 H 0.6614 0.2581 0.0642 0.084 Uiso 1 1 calc R
C18 C 0.5714(3) 0.1115(4) 0.1011(3) 0.0722(10) Uani 1 1 d .
H18 H 0.5897 0.0525 0.0569 0.087 Uiso 1 1 calc R
C19 C 0.5034(3) 0.0765(3) 0.1619(2) 0.0599(8) Uani 1 1 d .
H19 H 0.4764 -0.0070 0.1591 0.072 Uiso 1 1 calc R
C20 C 0.6691(2) 0.0951(3) 0.4959(2) 0.0458(6) Uani 1 1 d .
H20 H 0.6754 0.1897 0.5048 0.055 Uiso 1 1 calc R
C21 C 0.7539(3) 0.0298(6) 0.5429(3) 0.0974(17) Uani 1 1 d .
H21A H 0.7529 0.0486 0.6064 0.146 Uiso 1 1 calc R
H21B H 0.8141 0.0615 0.5190 0.146 Uiso 1 1 calc R
H21C H 0.7494 -0.0630 0.5338 0.146 Uiso 1 1 calc R
C22 C 0.6729(3) 0.0666(6) 0.3974(3) 0.0906(15) Uani 1 1 d .
H22A H 0.6623 -0.0251 0.3874 0.136 Uiso 1 1 calc R
H22B H 0.7361 0.0909 0.3759 0.136 Uiso 1 1 calc R
H22C H 0.6227 0.1157 0.3655 0.136 Uiso 1 1 calc R

loop_
_atom_site_aniso_label
_atom_site_aniso_U_11
_atom_site_aniso_U_22
_atom_site_aniso_U_33
_atom_site_aniso_U_23
_atom_site_aniso_U_13
_atom_site_aniso_U_12
Cu1 0.0461(3) 0.0205(2) 0.0517(3) 0.00009(14) 0.01197(18) -0.00120(14)
Cl2 0.0673(5) 0.0477(5) 0.0918(6) 0.0096(4) 0.0192(4) 0.0138(4)
O1 0.0444(10) 0.0255(9) 0.0560(11) 0.0000(8) 0.0144(8) -0.0035(8)
N1 0.0525(13) 0.0278(11) 0.0559(14) 0.0007(10) 0.0097(11) -0.0040(10)
N2 0.0484(13) 0.0271(10) 0.0534(13) 0.0002(9) 0.0138(10) -0.0016(9)
C1 0.064(2) 0.0493(18) 0.082(2) 0.0083(17) -0.0053(18) 0.0027(16)
C2 0.0453(15) 0.0331(14) 0.0637(18) 0.0073(12) 0.0079(13) -0.0064(11)
C3 0.0482(16) 0.0282(13) 0.0711(19) 0.0102(12) 0.0166(14) 0.0022(11)
C4 0.0521(16) 0.0233(12) 0.0619(17) -0.0013(11) 0.0219(13) -0.0022(11)
C5 0.077(2) 0.0285(14) 0.071(2) -0.0052(14) 0.0220(17) 0.0059(14)
C6 0.0517(16) 0.0339(14) 0.0604(17) -0.0077(12) 0.0137(13) -0.0050(12)
C7 0.0625(18) 0.0295(13) 0.0568(17) -0.0023(12) 0.0144(14) 0.0067(12)
C8 0.074(2) 0.0472(18) 0.067(2) -0.0018(15) 0.0225(17) -0.0031(15)
C9 0.098(3) 0.051(2) 0.092(3) 0.011(2) 0.048(3) 0.009(2)
C10 0.126(4) 0.061(2) 0.062(2) 0.0107(19) 0.030(2) 0.035(2)
C11 0.113(4) 0.076(3) 0.056(2) -0.0027(19) 0.003(2) 0.027(3)
C12 0.074(2) 0.0542(19) 0.068(2) -0.0020(16) 0.0051(18) 0.0112(17)
C13 0.0643(19) 0.0321(14) 0.0556(17) -0.0006(12) 0.0036(14) -0.0070(13)
C14 0.0568(17) 0.0362(14) 0.0466(15) 0.0021(12) -0.0015(13) 0.0008(12)
C15 0.080(2) 0.0493(18) 0.0567(18) -0.0054(15) 0.0150(16) -0.0143(17)
C16 0.085(3) 0.061(2) 0.071(2) 0.0033(18) 0.0178(19) -0.024(2)
C17 0.070(2) 0.082(3) 0.0583(19) 0.0112(19) 0.0124(17) -0.0018(19)
C18 0.081(3) 0.073(2) 0.063(2) -0.0102(18) 0.0137(19) 0.007(2)
C19 0.069(2) 0.0474(18) 0.064(2) -0.0079(15) 0.0079(16) 0.0005(15)
C20 0.0480(15) 0.0288(13) 0.0612(17) 0.0003(12) 0.0131(13) -0.0066(11)
C21 0.049(2) 0.143(5) 0.101(3) 0.057(3) 0.005(2) -0.016(2)
C22 0.075(3) 0.139(4) 0.059(2) -0.002(2) 0.0195(19) -0.041(3)

loop_
_atom_type_symbol
_atom_type_description
_atom_type_scat_dispersion_real
_atom_type_scat_dispersion_imag
_atom_type_scat_source
C C 0.0181 0.0091 'International Tables Vol C Tables 4.2.6.8 and 6.1.1.4'
H H 0.0000 0.0000 'International Tables Vol C Tables 4.2.6.8 and 6.1.1.4'
N N 0.0311 0.0180 'International Tables Vol C Tables 4.2.6.8 and 6.1.1.4'
O O 0.0492 0.0322 'International Tables Vol C Tables 4.2.6.8 and 6.1.1.4'
Cl Cl 0.3639 0.7018 'International Tables Vol C Tables 4.2.6.8 and 6.1.1.4'
Cu Cu -1.9646 0.5888 'International Tables Vol C Tables 4.2.6.8 and 6.1.1.4'

loop_
_geom_angle_atom_site_label_1
_geom_angle_atom_site_label_2
_geom_angle_atom_site_label_3
_geom_angle
_geom_angle_site_symmetry_1
_geom_angle_site_symmetry_3
N1 Cu1 N2 94.63(10) . .
N1 Cu1 O1 147.45(9) . .
N2 Cu1 O1 102.33(9) . .
N1 Cu1 O1 98.46(9) . 3_656
N2 Cu1 O1 149.23(9) . 3_656
O1 Cu1 O1 80.85(9) . 3_656
N1 Cu1 Cu1 130.30(7) . 3_656
N2 Cu1 Cu1 135.06(8) . 3_656
O1 Cu1 Cu1 40.80(5) . 3_656
O1 Cu1 Cu1 40.06(6) 3_656 3_656
C20 O1 Cu1 117.06(17) . .
C20 O1 Cu1 118.44(16) . 3_656
Cu1 O1 Cu1 99.15(9) . 3_656
C2 N1 C13 120.1(3) . .
C2 N1 Cu1 125.6(2) . .
C13 N1 Cu1 114.24(19) . .
C4 N2 C6 118.7(2) . .
C4 N2 Cu1 123.7(2) . .
C6 N2 Cu1 117.61(18) . .
C2 C1 H1A 109.5 . .
C2 C1 H1B 109.5 . .
H1A C1 H1B 109.5 . .
C2 C1 H1C 109.5 . .
H1A C1 H1C 109.5 . .
H1B C1 H1C 109.5 . .
N1 C2 C3 121.2(3) . .
N1 C2 C1 120.7(3) . .
C3 C2 C1 118.1(3) . .
C4 C3 C2 128.8(3) . .
C4 C3 Cl2 116.3(2) . .
C2 C3 Cl2 114.7(2) . .
N2 C4 C3 122.1(3) . .
N2 C4 C5 119.6(3) . .
C3 C4 C5 118.3(3) . .
C4 C5 H5A 109.5 . .
C4 C5 H5B 109.5 . .
H5A C5 H5B 109.5 . .
C4 C5 H5C 109.5 . .
H5A C5 H5C 109.5 . .
H5B C5 H5C 109.5 . .
N2 C6 C7 117.0(2) . .
N2 C6 H6A 108.0 . .
C7 C6 H6A 108.0 . .
N2 C6 H6B 108.0 . .
C7 C6 H6B 108.0 . .
H6A C6 H6B 107.3 . .
C8 C7 C12 118.4(3) . .
C8 C7 C6 122.8(3) . .
C12 C7 C6 118.7(3) . .
C7 C8 C9 119.8(4) . .
C7 C8 H8 120.1 . .
C9 C8 H8 120.1 . .
C10 C9 C8 120.8(4) . .
C10 C9 H9 119.6 . .
C8 C9 H9 119.6 . .
C11 C10 C9 119.8(4) . .
C11 C10 H10 120.1 . .
C9 C10 H10 120.1 . .
C10 C11 C12 119.5(4) . .
C10 C11 H11 120.2 . .
C12 C11 H11 120.2 . .
C7 C12 C11 121.6(4) . .
C7 C12 H12 119.2 . .
C11 C12 H12 119.2 . .
N1 C13 C14 115.2(2) . .
N1 C13 H13A 108.5 . .
C14 C13 H13A 108.5 . .
N1 C13 H13B 108.5 . .
C14 C13 H13B 108.5 . .
H13A C13 H13B 107.5 . .
C15 C14 C19 118.0(3) . .
C15 C14 C13 123.3(3) . .
C19 C14 C13 118.6(3) . .
C16 C15 C14 121.0(3) . .
C16 C15 H15 119.5 . .
C14 C15 H15 119.5 . .
C15 C16 C17 120.1(4) . .
C15 C16 H16 119.9 . .
C17 C16 H16 119.9 . .
C16 C17 C18 119.0(3) . .
C16 C17 H17 120.5 . .
C18 C17 H17 120.5 . .
C19 C18 C17 120.3(4) . .
C19 C18 H18 119.8 . .
C17 C18 H18 119.8 . .
C18 C19 C14 121.5(3) . .
C18 C19 H19 119.3 . .
C14 C19 H19 119.3 . .
O1 C20 C21 111.3(3) . .
O1 C20 C22 111.2(3) . .
C21 C20 C22 108.6(4) . .
O1 C20 H20 108.6 . .
C21 C20 H20 108.6 . .
C22 C20 H20 108.6 . .
C20 C21 H21A 109.5 . .
C20 C21 H21B 109.5 . .
H21A C21 H21B 109.5 . .
C20 C21 H21C 109.5 . .
H21A C21 H21C 109.5 . .
H21B C21 H21C 109.5 . .
C20 C22 H22A 109.5 . .
C20 C22 H22B 109.5 . .
H22A C22 H22B 109.5 . .
C20 C22 H22C 109.5 . .
H22A C22 H22C 109.5 . .
H22B C22 H22C 109.5 . .

loop_
_geom_bond_atom_site_label_1
_geom_bond_atom_site_label_2
_geom_bond_distance
_geom_bond_site_symmetry_2
Cu1 N1 1.917(3) .
Cu1 N2 1.932(2) .
Cu1 O1 1.948(2) .
Cu1 O1 1.9771(18) 3_656
Cu1 Cu1 2.9877(7) 3_656
Cl2 C3 1.767(3) .
O1 C20 1.426(3) .
O1 Cu1 1.9771(18) 3_656
N1 C2 1.317(4) .
N1 C13 1.463(4) .
N2 C4 1.332(4) .
N2 C6 1.463(4) .
C1 C2 1.509(5) .
C1 H1A 0.9600 .
C1 H1B 0.9600 .
C1 H1C 0.9600 .
C2 C3 1.406(5) .
C3 C4 1.403(5) .
C4 C5 1.509(4) .
C5 H5A 0.9600 .
C5 H5B 0.9600 .
C5 H5C 0.9600 .
C6 C7 1.502(4) .
C6 H6A 0.9700 .
C6 H6B 0.9700 .
C7 C8 1.376(5) .
C7 C12 1.376(5) .
C8 C9 1.392(5) .
C8 H8 0.9300 .
C9 C10 1.367(7) .
C9 H9 0.9300 .
C10 C11 1.361(7) .
C10 H10 0.9300 .
C11 C12 1.383(6) .
C11 H11 0.9300 .
C12 H12 0.9300 .
C13 C14 1.513(4) .
C13 H13A 0.9700 .
C13 H13B 0.9700 .
C14 C15 1.380(4) .
C14 C19 1.381(4) .
C15 C16 1.378(5) .
C15 H15 0.9300 .
C16 C17 1.378(6) .
C16 H16 0.9300 .
C17 C18 1.385(6) .
C17 H17 0.9300 .
C18 C19 1.360(5) .
C18 H18 0.9300 .
C19 H19 0.9300 .
C20 C21 1.487(5) .
C20 C22 1.491(5) .
C20 H20 0.9800 .
C21 H21A 0.9600 .
C21 H21B 0.9600 .
C21 H21C 0.9600 .
C22 H22A 0.9600 .
C22 H22B 0.9600 .
C22 H22C 0.9600 .

loop_
_geom_torsion_atom_site_label_1
_geom_torsion_atom_site_label_2
_geom_torsion_atom_site_label_3
_geom_torsion_atom_site_label_4
_geom_torsion
_geom_torsion_site_symmetry_1
_geom_torsion_site_symmetry_4
N1 Cu1 O1 C20 37.2(3) . .
N2 Cu1 O1 C20 -82.56(19) . .
O1 Cu1 O1 C20 128.6(2) 3_656 .
Cu1 Cu1 O1 C20 128.6(2) 3_656 .
N1 Cu1 O1 Cu1 -91.41(16) . 3_656
N2 Cu1 O1 Cu1 148.83(9) . 3_656
O1 Cu1 O1 Cu1 0.0 3_656 3_656
N2 Cu1 N1 C2 -17.5(2) . .
O1 Cu1 N1 C2 -139.2(2) . .
O1 Cu1 N1 C2 134.6(2) 3_656 .
Cu1 Cu1 N1 C2 161.91(19) 3_656 .
N2 Cu1 N1 C13 164.6(2) . .
O1 Cu1 N1 C13 42.9(3) . .
O1 Cu1 N1 C13 -43.3(2) 3_656 .
Cu1 Cu1 N1 C13 -16.0(2) 3_656 .
N1 Cu1 N2 C4 19.0(2) . .
O1 Cu1 N2 C4 171.0(2) . .
O1 Cu1 N2 C4 -96.1(3) 3_656 .
Cu1 Cu1 N2 C4 -160.35(17) 3_656 .
N1 Cu1 N2 C6 -161.11(19) . .
O1 Cu1 N2 C6 -9.1(2) . .
O1 Cu1 N2 C6 83.8(3) 3_656 .
Cu1 Cu1 N2 C6 19.5(2) 3_656 .
C13 N1 C2 C3 -176.2(3) . .
Cu1 N1 C2 C3 6.0(4) . .
C13 N1 C2 C1 3.0(4) . .
Cu1 N1 C2 C1 -174.8(2) . .
N1 C2 C3 C4 11.6(5) . .
C1 C2 C3 C4 -167.6(3) . .
N1 C2 C3 Cl2 -174.1(2) . .
C1 C2 C3 Cl2 6.6(4) . .
C6 N2 C4 C3 170.6(2) . .
Cu1 N2 C4 C3 -9.5(4) . .
C6 N2 C4 C5 -8.5(4) . .
Cu1 N2 C4 C5 171.4(2) . .
C2 C3 C4 N2 -9.6(5) . .
Cl2 C3 C4 N2 176.3(2) . .
C2 C3 C4 C5 169.6(3) . .
Cl2 C3 C4 C5 -4.6(4) . .
C4 N2 C6 C7 78.1(3) . .
Cu1 N2 C6 C7 -101.8(2) . .
N2 C6 C7 C8 12.5(4) . .
N2 C6 C7 C12 -168.6(3) . .
C12 C7 C8 C9 -2.8(5) . .
C6 C7 C8 C9 176.0(3) . .
C7 C8 C9 C10 1.1(6) . .
C8 C9 C10 C11 1.3(6) . .
C9 C10 C11 C12 -1.8(6) . .
C8 C7 C12 C11 2.3(5) . .
C6 C7 C12 C11 -176.6(3) . .
C10 C11 C12 C7 0.0(6) . .
C2 N1 C13 C14 81.6(4) . .
Cu1 N1 C13 C14 -100.4(3) . .
N1 C13 C14 C15 -13.8(5) . .
N1 C13 C14 C19 165.1(3) . .
C19 C14 C15 C16 -0.5(6) . .
C13 C14 C15 C16 178.4(4) . .
C14 C15 C16 C17 -0.4(6) . .
C15 C16 C17 C18 1.5(7) . .
C16 C17 C18 C19 -1.7(6) . .
C17 C18 C19 C14 0.8(6) . .
C15 C14 C19 C18 0.3(5) . .
C13 C14 C19 C18 -178.7(4) . .
Cu1 O1 C20 C21 178.5(3) . .
Cu1 O1 C20 C21 -62.9(4) 3_656 .
Cu1 O1 C20 C22 -60.3(3) . .
Cu1 O1 C20 C22 58.4(4) 3_656 .
